data_7153312
loop_
_publ_author_name
'Laroche, Christophe'
'Li, Jing'
'Gonzales, Cristina'
'David, Wendi M.'
'Kerwin, Sean M.'

_publ_section_title
;
 Cyclization kinetics and biological evaluation of an anticancer
 1,2-dialkynylimidazole.
;
_journal_issue 7
_journal_name_full 'Organic &amp; biomolecular chemistry'
_journal_page_first 1535
_journal_page_last 1539
_journal_paper_doi 10.1039/b925261d
_journal_volume 8
_journal_year 2010
_chemical_formula_sum 'C14 H10 N2 O'
_chemical_formula_weight 222.24
_chemical_name_systematic
;
?
;
_space_group_IT_number 14
_symmetry_cell_setting monoclinic
_symmetry_space_group_name_Hall '-P 2yn'
_symmetry_space_group_name_H-M 'P 1 21/n 1'
_atom_sites_solution_hydrogens geom
_atom_sites_solution_primary direct
_atom_sites_solution_secondary difmap
_audit_creation_method SHELXL-97
_cell_angle_alpha 90.00
_cell_angle_beta 91.138(2)
_cell_angle_gamma 90.00
_cell_formula_units_Z 4
_cell_length_a 3.9680(4)
_cell_length_b 10.7628(10)
_cell_length_c 27.402(2)
_cell_measurement_reflns_used 1825
_cell_measurement_temperature 298(2)
_cell_measurement_theta_max 30
_cell_measurement_theta_min 2
_cell_volume 1170.02(18)
_computing_cell_refinement 'Collect software, Nonius B.V. 1998'
_computing_data_collection 'Collect software, Nonius B.V. 1998'
_computing_data_reduction
;
DENZO and Scalepack (Otwinoski and Minor, 1997)
;
_computing_molecular_graphics 'XP SHELXTL/PC, Siemens Analytical'
_computing_structure_refinement 'XL SHELXTL/PC, Siemens Analytical'
_computing_structure_solution
;

SIR97 - Altomare A., Burla M.C., Camalli M., Cascarano G.L., Giacovazzo C.,
Guagliardi A., Moliterni A.G.G., Polidori G.,Spagna R.
;
_diffrn_ambient_temperature 298(2)
_diffrn_measured_fraction_theta_full 0.970
_diffrn_measured_fraction_theta_max 0.970
_diffrn_measurement_device_type 'Nonius Kappa CCD'
_diffrn_measurement_method \w-scans
_diffrn_radiation_monochromator graphite
_diffrn_radiation_source 'fine-focus sealed tube'
_diffrn_radiation_type MoK\a
_diffrn_radiation_wavelength 0.71073
_diffrn_reflns_av_R_equivalents 0.0366
_diffrn_reflns_av_sigmaI/netI 0.0845
_diffrn_reflns_limit_h_max 4
_diffrn_reflns_limit_h_min -4
_diffrn_reflns_limit_k_max 11
_diffrn_reflns_limit_k_min -12
_diffrn_reflns_limit_l_max 32
_diffrn_reflns_limit_l_min -32
_diffrn_reflns_number 3467
_diffrn_reflns_theta_full 25.21
_diffrn_reflns_theta_max 25.21
_diffrn_reflns_theta_min 3.53
_exptl_absorpt_coefficient_mu 0.082
_exptl_absorpt_correction_type none
_exptl_crystal_colour colorless
_exptl_crystal_density_diffrn 1.262
_exptl_crystal_density_method 'not measured'
_exptl_crystal_description laths
_exptl_crystal_F_000 464
_exptl_crystal_size_max 0.43
_exptl_crystal_size_mid 0.06
_exptl_crystal_size_min 0.05
_refine_diff_density_max 0.162
_refine_diff_density_min -0.140
_refine_diff_density_rms 0.036
_refine_ls_extinction_coef 0.0092(13)
_refine_ls_extinction_expression Fc^*^=kFc[1+0.001xFc^2^\l^3^/sin(2\q)]^-1/4^
_refine_ls_extinction_method SHELXL
_refine_ls_goodness_of_fit_ref 1.197
_refine_ls_hydrogen_treatment refall
_refine_ls_matrix_type full
_refine_ls_number_parameters 195
_refine_ls_number_reflns 2039
_refine_ls_number_restraints 0
_refine_ls_restrained_S_all 1.197
_refine_ls_R_factor_all 0.1410
_refine_ls_R_factor_gt 0.0460
_refine_ls_shift/su_max 0.042
_refine_ls_shift/su_mean 0.003
_refine_ls_structure_factor_coef Fsqd
_refine_ls_weighting_details 'calc w=1/[\s^2^(Fo^2^)+(0.0053P)^2^+0.0000P] where P=(Fo^2^+2Fc^2^)/3'
_refine_ls_weighting_scheme calc
_refine_ls_wR_factor_gt 0.0765
_refine_ls_wR_factor_ref 0.0922
_reflns_number_gt 969
_reflns_number_total 2039
_reflns_threshold_expression >2sigma(I)
_cod_data_source_file b925261d.txt
_cod_data_source_block lar1
_cod_depositor_comments
;
The following automatic conversions were performed:

'_symmetry_cell_setting' value 'Monoclinic' changed to 'monoclinic'
according to /home/saulius/struct/CIF-dictionaries/cif_core.dic
dictionary named 'cif_core.dic' version 2.4.2 from 2011-04-26.

Automatic conversion script
Id: cif_fix_values 1891 2012-01-12 08:04:46Z andrius 
;
_cod_original_sg_symbol_H-M P21/n
_cod_database_code 7153312

loop_
_symmetry_equiv_pos_as_xyz
'x, y, z'
'-x+1/2, y+1/2, -z+1/2'
'-x, -y, -z'
'x-1/2, -y-1/2, z-1/2'

loop_
_atom_site_label
_atom_site_type_symbol
_atom_site_fract_x
_atom_site_fract_y
_atom_site_fract_z
_atom_site_U_iso_or_equiv
_atom_site_adp_type
_atom_site_occupancy
_atom_site_symmetry_multiplicity
_atom_site_calc_flag
O1 O 0.2512(4) 0.27857(12) 0.12815(6) 0.0651(5) Uani 1 1 d
N1 N 0.7911(5) 0.31651(15) 0.44476(7) 0.0590(6) Uani 1 1 d
N2 N 0.9260(5) 0.11677(16) 0.44140(8) 0.0719(7) Uani 1 1 d
C1 C 0.8067(6) 0.21117(19) 0.41621(8) 0.0571(7) Uani 1 1 d
C2 C 0.9128(7) 0.2841(3) 0.49042(10) 0.0700(8) Uani 1 1 d
C3 C 0.9935(7) 0.1631(2) 0.48720(11) 0.0763(8) Uani 1 1 d
C4 C 0.7068(6) 0.21452(19) 0.36627(10) 0.0609(7) Uani 1 1 d
C5 C 0.6260(6) 0.22464(18) 0.32415(9) 0.0585(7) Uani 1 1 d
C6 C 0.5286(5) 0.23905(18) 0.27414(8) 0.0514(6) Uani 1 1 d
C7 C 0.3659(6) 0.3469(2) 0.25839(9) 0.0569(7) Uani 1 1 d
C8 C 0.2740(6) 0.36430(19) 0.21001(9) 0.0540(7) Uani 1 1 d
C9 C 0.3384(5) 0.27211(18) 0.17652(8) 0.0497(6) Uani 1 1 d
C10 C 0.5018(6) 0.1639(2) 0.19149(9) 0.0549(7) Uani 1 1 d
C11 C 0.5969(6) 0.14863(19) 0.23949(9) 0.0545(6) Uani 1 1 d
C12 C 0.0790(9) 0.3895(3) 0.11116(13) 0.0738(9) Uani 1 1 d
C13 C 0.6673(6) 0.4297(2) 0.43030(9) 0.0655(7) Uani 1 1 d
C14 C 0.5634(7) 0.5256(2) 0.41698(10) 0.0840(9) Uani 1 1 d
H2 H 0.929(6) 0.3409(19) 0.5178(10) 0.097(9) Uiso 1 1 d
H3 H 1.076(5) 0.1082(18) 0.5132(9) 0.080(7) Uiso 1 1 d
H7 H 0.320(5) 0.4107(15) 0.2828(8) 0.062(6) Uiso 1 1 d
H8 H 0.161(4) 0.4433(15) 0.2002(7) 0.058(6) Uiso 1 1 d
H10 H 0.536(5) 0.1031(15) 0.1682(8) 0.056(6) Uiso 1 1 d
H11 H 0.719(4) 0.0695(15) 0.2499(7) 0.056(6) Uiso 1 1 d
H12A H 0.029(6) 0.3710(19) 0.0779(10) 0.086(9) Uiso 1 1 d
H12B H 0.236(6) 0.4687(19) 0.1166(9) 0.110(9) Uiso 1 1 d
H12C H -0.130(7) 0.402(2) 0.1287(11) 0.119(13) Uiso 1 1 d
H14 H 0.477(6) 0.608(2) 0.4064(10) 0.113(9) Uiso 1 1 d

loop_
_atom_site_aniso_label
_atom_site_aniso_U_11
_atom_site_aniso_U_22
_atom_site_aniso_U_33
_atom_site_aniso_U_23
_atom_site_aniso_U_13
_atom_site_aniso_U_12
O1 0.0840(13) 0.0607(9) 0.0503(12) 0.0013(8) -0.0080(9) -0.0073(9)
N1 0.0739(15) 0.0519(11) 0.0510(14) 0.0025(10) -0.0071(10) 0.0059(10)
N2 0.0920(17) 0.0602(12) 0.0627(17) 0.0002(11) -0.0151(12) 0.0145(11)
C1 0.0647(18) 0.0560(14) 0.0504(17) 0.0012(13) -0.0056(13) 0.0030(12)
C2 0.088(2) 0.0708(18) 0.0508(19) -0.0002(15) -0.0170(14) 0.0039(15)
C3 0.096(2) 0.0685(18) 0.064(2) 0.0101(15) -0.0183(16) 0.0123(16)
C4 0.0681(19) 0.0585(14) 0.0558(19) -0.0004(13) -0.0045(14) 0.0057(12)
C5 0.0618(18) 0.0588(14) 0.0548(19) -0.0002(13) -0.0013(14) 0.0010(12)
C6 0.0538(16) 0.0518(14) 0.0484(16) -0.0003(11) -0.0026(12) -0.0043(11)
C7 0.0689(18) 0.0492(14) 0.0525(18) -0.0081(13) 0.0012(13) 0.0009(12)
C8 0.0638(18) 0.0455(13) 0.0525(18) 0.0016(13) -0.0028(13) 0.0004(12)
C9 0.0583(16) 0.0516(13) 0.0392(16) 0.0010(11) -0.0008(11) -0.0108(12)
C10 0.0685(18) 0.0444(14) 0.0521(19) -0.0069(12) 0.0047(14) -0.0025(12)
C11 0.0614(17) 0.0475(14) 0.0545(18) 0.0011(12) 0.0010(13) 0.0021(12)
C12 0.080(3) 0.078(2) 0.063(2) 0.0177(16) -0.014(2) -0.0059(18)
C13 0.078(2) 0.0585(15) 0.0595(18) 0.0016(13) 0.0008(13) 0.0051(14)
C14 0.108(2) 0.0667(17) 0.078(2) 0.0070(15) -0.0001(17) 0.0160(17)

loop_
_atom_type_symbol
_atom_type_description
_atom_type_scat_dispersion_real
_atom_type_scat_dispersion_imag
_atom_type_scat_source
C C 0.0033 0.0016 'International Tables Vol C Tables 4.2.6.8 and 6.1.1.4'
H H 0.0000 0.0000 'International Tables Vol C Tables 4.2.6.8 and 6.1.1.4'
N N 0.0061 0.0033 'International Tables Vol C Tables 4.2.6.8 and 6.1.1.4'
O O 0.0106 0.0060 'International Tables Vol C Tables 4.2.6.8 and 6.1.1.4'

loop_
_geom_angle_atom_site_label_1
_geom_angle_atom_site_label_2
_geom_angle_atom_site_label_3
_geom_angle
C9 O1 C12 117.6(2)
C13 N1 C2 127.3(2)
C13 N1 C1 125.9(2)
C2 N1 C1 106.73(18)
C1 N2 C3 105.15(18)
N2 C1 N1 111.0(2)
N2 C1 C4 128.2(2)
N1 C1 C4 120.8(2)
C3 C2 N1 105.4(2)
C3 C2 H2 130.6(14)
N1 C2 H2 124.0(14)
C2 C3 N2 111.7(2)
C2 C3 H3 127.9(13)
N2 C3 H3 120.2(12)
C5 C4 C1 176.2(2)
C4 C5 C6 179.0(2)
C11 C6 C7 117.9(2)
C11 C6 C5 121.9(2)
C7 C6 C5 120.3(2)
C8 C7 C6 121.5(2)
C8 C7 H7 120.9(11)
C6 C7 H7 117.6(11)
C7 C8 C9 119.5(2)
C7 C8 H8 118.9(11)
C9 C8 H8 121.6(11)
O1 C9 C8 124.26(19)
O1 C9 C10 115.9(2)
C8 C9 C10 119.8(2)
C11 C10 C9 120.1(2)
C11 C10 H10 122.3(12)
C9 C10 H10 117.5(12)
C10 C11 C6 121.1(2)
C10 C11 H11 119.3(10)
C6 C11 H11 119.5(10)
O1 C12 H12A 103.0(13)
O1 C12 H12B 110.1(11)
H12A C12 H12B 114(2)
O1 C12 H12C 110.7(15)
H12A C12 H12C 110(2)
H12B C12 H12C 109(2)
C14 C13 N1 178.6(3)
C13 C14 H14 178.6(15)

loop_
_geom_bond_atom_site_label_1
_geom_bond_atom_site_label_2
_geom_bond_distance
O1 C9 1.365(2)
O1 C12 1.448(3)
N1 C13 1.369(3)
N1 C2 1.377(3)
N1 C1 1.380(3)
N2 C1 1.311(2)
N2 C3 1.372(3)
C1 C4 1.418(3)
C2 C3 1.344(3)
C2 H2 0.97(2)
C3 H3 0.98(2)
C4 C5 1.197(3)
C5 C6 1.425(3)
C6 C11 1.390(3)
C6 C7 1.392(3)
C7 C8 1.381(3)
C7 H7 0.978(19)
C8 C9 1.379(3)
C8 H8 0.996(16)
C9 C10 1.390(3)
C10 C11 1.371(3)
C10 H10 0.926(18)
C11 H11 1.019(16)
C12 H12A 0.95(3)
C12 H12B 1.06(2)
C12 H12C 0.98(3)
C13 C14 1.167(3)
C14 H14 0.99(2)

loop_
_geom_torsion_atom_site_label_1
_geom_torsion_atom_site_label_2
_geom_torsion_atom_site_label_3
_geom_torsion_atom_site_label_4
_geom_torsion
C3 N2 C1 N1 -0.9(3)
C3 N2 C1 C4 178.0(3)
C13 N1 C1 N2 -177.4(2)
C2 N1 C1 N2 0.7(3)
C13 N1 C1 C4 3.6(4)
C2 N1 C1 C4 -178.3(2)
C13 N1 C2 C3 177.9(2)
C1 N1 C2 C3 -0.1(3)
N1 C2 C3 N2 -0.4(3)
C1 N2 C3 C2 0.8(3)
N2 C1 C4 C5 -156(4)
N1 C1 C4 C5 23(4)
C1 C4 C5 C6 -21(18)
C4 C5 C6 C11 165(15)
C4 C5 C6 C7 -14(15)
C11 C6 C7 C8 0.1(3)
C5 C6 C7 C8 178.9(2)
C6 C7 C8 C9 1.3(3)
C12 O1 C9 C8 -0.2(3)
C12 O1 C9 C10 179.7(2)
C7 C8 C9 O1 178.4(2)
C7 C8 C9 C10 -1.5(3)
O1 C9 C10 C11 -179.5(2)
C8 C9 C10 C11 0.4(3)
C9 C10 C11 C6 1.0(4)
C7 C6 C11 C10 -1.2(3)
C5 C6 C11 C10 -180.0(2)
C2 N1 C13 C14 157(11)
C1 N1 C13 C14 -26(11)
